data_4327604
loop_
_publ_author_name
'Yann Bretonni\`ere'
'Marinella Mazzanti'
'Jacques P\'ecaut'
'Frank A. Dunand'
'Andr\'e E. Merbach'

_publ_section_title
;
 Solid-State and Solution Properties of the Lanthanide Complexes of a New
 Heptadentate Tripodal Ligand: A Route to Gadolinium Complexes with an
 Improved Relaxation Efficiency
;
_journal_name_full 'Inorganic Chemistry'
_journal_page_first 6737
_journal_page_last 6745
_journal_paper_doi 10.1021/ic010591+
_journal_volume 40
_journal_year 2001
_chemical_formula_sum 'C42 H48 Ho2 N8 O21'
_chemical_formula_weight 1330.74
_chemical_name_systematic
;
  ?
;
_space_group_IT_number 60
_symmetry_cell_setting orthorhombic
_symmetry_space_group_name_Hall '-P 2n 2ab'
_symmetry_space_group_name_H-M 'P b c n'
_atom_sites_solution_hydrogens geom
_atom_sites_solution_primary direct
_atom_sites_solution_secondary difmap
_audit_creation_method SHELXL-97
_cell_angle_alpha 90.00
_cell_angle_beta 90.00
_cell_angle_gamma 90.00
_cell_formula_units_Z 4
_cell_length_a 12.9007(16)
_cell_length_b 15.5190(19)
_cell_length_c 23.378(3)
_cell_measurement_temperature 193(2)
_cell_volume 4680.4(10)
_computing_cell_refinement 'Bruker SMART'
_computing_data_collection 'Bruker SMART'
_computing_data_reduction 'Bruker SHELXTL'
_computing_molecular_graphics 'Bruker SHELXTL'
_computing_publication_material 'Bruker SHELXTL'
_computing_structure_refinement 'SHELXL-97 (Sheldrick, 1997)'
_computing_structure_solution 'SHELXS-97 (Sheldrick, 1990)'
_diffrn_ambient_temperature 193(2)
_diffrn_measured_fraction_theta_full 0.878
_diffrn_measured_fraction_theta_max 0.878
_diffrn_measurement_device_type 'CCD area detector'
_diffrn_measurement_method 'phi and omega scans'
_diffrn_radiation_monochromator graphite
_diffrn_radiation_source 'fine-focus sealed tube'
_diffrn_radiation_type MoK\a
_diffrn_radiation_wavelength 0.71073
_diffrn_reflns_av_R_equivalents 0.0370
_diffrn_reflns_av_sigmaI/netI 0.0415
_diffrn_reflns_limit_h_max 7
_diffrn_reflns_limit_h_min -17
_diffrn_reflns_limit_k_max 12
_diffrn_reflns_limit_k_min -20
_diffrn_reflns_limit_l_max 31
_diffrn_reflns_limit_l_min -23
_diffrn_reflns_number 18020
_diffrn_reflns_theta_full 29.41
_diffrn_reflns_theta_max 29.41
_diffrn_reflns_theta_min 2.35
_exptl_absorpt_coefficient_mu 3.449
_exptl_absorpt_correction_type none
_exptl_crystal_density_diffrn 1.889
_exptl_crystal_F_000 2632
_exptl_crystal_size_max 0.35
_exptl_crystal_size_mid 0.35
_exptl_crystal_size_min 0.4
_refine_diff_density_max 0.544
_refine_diff_density_min -2.711
_refine_diff_density_rms 0.176
_refine_ls_extinction_method none
_refine_ls_goodness_of_fit_ref 1.085
_refine_ls_hydrogen_treatment mixed
_refine_ls_matrix_type full
_refine_ls_number_parameters 426
_refine_ls_number_reflns 5687
_refine_ls_number_restraints 0
_refine_ls_restrained_S_all 1.085
_refine_ls_R_factor_all 0.0423
_refine_ls_R_factor_gt 0.0268
_refine_ls_shift/su_max 0.008
_refine_ls_shift/su_mean 0.001
_refine_ls_structure_factor_coef Fsqd
_refine_ls_weighting_details 'calc w=1/[\s^2^(Fo^2^)+(0.0273P)^2^+0.0000P] where P=(Fo^2^+2Fc^2^)/3'
_refine_ls_weighting_scheme calc
_refine_ls_wR_factor_gt 0.0595
_refine_ls_wR_factor_ref 0.0614
_reflns_number_gt 4174
_reflns_number_total 5687
_reflns_threshold_expression >2sigma(I)
_cod_data_source_file ic0105912B_06.cif
_cod_data_source_block struc7
_cod_database_code 4327604

loop_
_symmetry_equiv_pos_as_xyz
'x, y, z'
'-x+1/2, -y+1/2, z+1/2'
'-x, y, -z+1/2'
'x+1/2, -y+1/2, -z'
'-x, -y, -z'
'x-1/2, y-1/2, -z-1/2'
'x, -y, z-1/2'
'-x-1/2, y-1/2, z'

loop_
_atom_site_label
_atom_site_type_symbol
_atom_site_fract_x
_atom_site_fract_y
_atom_site_fract_z
_atom_site_U_iso_or_equiv
_atom_site_adp_type
_atom_site_occupancy
_atom_site_symmetry_multiplicity
_atom_site_calc_flag
_atom_site_refinement_flags
Ho Ho 0.573365(11) -0.028709(8) 0.075371(6) 0.01194(5) Uani 1 1 d .
O1 O 0.42209(17) -0.04402(13) 0.13523(11) 0.0200(5) Uani 1 1 d .
O2 O 0.3121(2) -0.12871(15) 0.18439(12) 0.0295(6) Uani 1 1 d .
O3 O 0.6260(2) -0.13176(14) 0.00787(11) 0.0176(5) Uani 1 1 d .
H3O1 H 0.586(3) -0.137(3) -0.019(2) 0.043(14) Uiso 1 1 d .
H3O2 H 0.690(3) -0.1366(19) -0.0067(16) 0.015(9) Uiso 1 1 d .
O11 O 0.57028(17) 0.05302(13) -0.01497(10) 0.0160(5) Uani 1 1 d .
O12 O 0.60917(19) 0.18647(13) -0.04405(11) 0.0227(6) Uani 1 1 d .
O21 O 0.50681(19) 0.11061(13) 0.08645(10) 0.0192(5) Uani 1 1 d .
O22 O 0.4828(2) 0.23096(15) 0.13678(12) 0.0352(7) Uani 1 1 d .
N1 N 0.5661(2) -0.16343(16) 0.13535(12) 0.0165(6) Uani 1 1 d .
N2 N 0.7447(2) 0.03913(15) 0.04325(12) 0.0153(6) Uani 1 1 d .
N3 N 0.6372(2) 0.04683(15) 0.16280(12) 0.0153(6) Uani 1 1 d .
N4 N 0.7531(2) -0.09325(15) 0.12362(12) 0.0160(6) Uani 1 1 d .
C1 C 0.7476(3) -0.1885(2) 0.11561(16) 0.0185(7) Uani 1 1 d .
H1A H 0.797(2) -0.2140(17) 0.1390(14) 0.006(8) Uiso 1 1 d .
H1B H 0.755(2) -0.2046(18) 0.0723(15) 0.012(9) Uiso 1 1 d .
C2 C 0.6442(3) -0.22107(19) 0.13563(14) 0.0159(7) Uani 1 1 d .
C3 C 0.6292(3) -0.3044(2) 0.15574(16) 0.0221(8) Uani 1 1 d .
H3 H 0.685(3) -0.339(2) 0.1570(17) 0.032(11) Uiso 1 1 d .
C4 C 0.5338(3) -0.3286(2) 0.17729(17) 0.0268(9) Uani 1 1 d .
H4 H 0.519(3) -0.387(2) 0.1918(15) 0.021(9) Uiso 1 1 d .
C5 C 0.4554(3) -0.2676(2) 0.17950(17) 0.0252(9) Uani 1 1 d .
H5 H 0.392(3) -0.279(2) 0.1962(17) 0.029(11) Uiso 1 1 d .
C6 C 0.4741(3) -0.18569(19) 0.15776(15) 0.0177(7) Uani 1 1 d .
C7 C 0.3947(3) -0.1145(2) 0.15941(15) 0.0199(8) Uani 1 1 d .
C11 C 0.8507(3) -0.0610(2) 0.09827(19) 0.0246(8) Uani 1 1 d .
H11A H 0.905(3) -0.053(2) 0.1276(19) 0.029(11) Uiso 1 1 d .
H11B H 0.877(4) -0.100(3) 0.070(2) 0.057(15) Uiso 1 1 d .
C12 C 0.8397(3) 0.01859(19) 0.06243(14) 0.0161(7) Uani 1 1 d .
C13 C 0.9276(3) 0.0655(2) 0.04688(16) 0.0213(7) Uani 1 1 d .
H13 H 0.984(3) 0.0483(19) 0.0599(14) 0.007(9) Uiso 1 1 d .
C14 C 0.9177(3) 0.1351(2) 0.01046(17) 0.0228(8) Uani 1 1 d .
H14 H 0.977(3) 0.1677(19) -0.0020(15) 0.021(9) Uiso 1 1 d .
C15 C 0.8207(3) 0.1554(2) -0.01056(16) 0.0191(7) Uani 1 1 d .
H15 H 0.807(3) 0.205(2) -0.0389(19) 0.041(12) Uiso 1 1 d .
C16 C 0.7366(2) 0.10545(18) 0.00606(15) 0.0152(7) Uani 1 1 d .
C17 C 0.6315(3) 0.11860(18) -0.01965(14) 0.0146(7) Uani 1 1 d .
C21 C 0.7493(3) -0.0740(2) 0.18617(16) 0.0188(7) Uani 1 1 d .
H21A H 0.702(3) -0.117(2) 0.2045(16) 0.024(10) Uiso 1 1 d .
H21B H 0.815(3) -0.079(2) 0.2017(16) 0.022(10) Uiso 1 1 d .
C22 C 0.7070(3) 0.01394(19) 0.19955(15) 0.0167(7) Uani 1 1 d .
C23 C 0.7339(3) 0.0561(2) 0.25005(17) 0.0223(8) Uani 1 1 d .
H23 H 0.782(3) 0.033(2) 0.2768(18) 0.029(11) Uiso 1 1 d .
C24 C 0.6877(3) 0.1345(2) 0.26270(16) 0.0244(8) Uani 1 1 d .
H24 H 0.702(3) 0.163(2) 0.2941(18) 0.031(11) Uiso 1 1 d .
C25 C 0.6193(3) 0.1697(2) 0.22412(16) 0.0210(8) Uani 1 1 d .
H25 H 0.586(3) 0.222(2) 0.2301(18) 0.034(11) Uiso 1 1 d .
C26 C 0.5948(3) 0.12488(19) 0.17478(16) 0.0174(7) Uani 1 1 d .
C27 C 0.5213(3) 0.15986(19) 0.13003(16) 0.0191(7) Uani 1 1 d .
O6 O 0.8205(2) -0.14722(17) -0.02959(12) 0.0256(6) Uani 1 1 d .
H6O1 H 0.839(3) -0.191(3) -0.042(2) 0.046(15) Uiso 1 1 d .
H6O2 H 0.811(4) -0.115(3) -0.065(2) 0.063(16) Uiso 1 1 d .
O7 O 0.7826(3) -0.03077(19) -0.11197(14) 0.0385(7) Uani 1 1 d .
H7O1 H 0.715(4) -0.014(3) -0.122(3) 0.073(18) Uiso 1 1 d .
H7O2 H 0.818(4) 0.011(3) -0.124(2) 0.058(17) Uiso 1 1 d .
O5 O 0.8936(3) 0.11303(18) -0.16546(15) 0.0385(8) Uani 1 1 d .
H5O1 H 0.830(4) 0.125(3) -0.170(2) 0.056(17) Uiso 1 1 d .
H5O2 H 0.916(3) 0.156(3) -0.152(2) 0.050(16) Uiso 1 1 d .
O4 O 1.0000 0.0197(3) -0.2500 0.0364(11) Uani 1 2 d S
H4O H 0.964(3) 0.048(2) -0.231(2) 0.043(14) Uiso 1 1 d .

loop_
_atom_site_aniso_label
_atom_site_aniso_U_11
_atom_site_aniso_U_22
_atom_site_aniso_U_33
_atom_site_aniso_U_23
_atom_site_aniso_U_13
_atom_site_aniso_U_12
Ho 0.00985(8) 0.01287(7) 0.01309(8) 0.00078(6) -0.00181(7) 0.00033(6)
O1 0.0181(14) 0.0198(11) 0.0219(13) 0.0021(9) 0.0014(11) 0.0018(9)
O2 0.0186(15) 0.0380(14) 0.0319(17) 0.0067(12) 0.0122(13) 0.0016(11)
O3 0.0121(15) 0.0221(12) 0.0186(14) -0.0016(10) -0.0026(12) 0.0045(10)
O11 0.0138(13) 0.0179(10) 0.0163(12) 0.0016(8) -0.0040(11) -0.0034(9)
O12 0.0250(15) 0.0194(11) 0.0235(15) 0.0083(10) -0.0084(12) -0.0048(10)
O21 0.0209(14) 0.0191(11) 0.0175(13) -0.0011(9) -0.0023(10) 0.0055(9)
O22 0.0407(18) 0.0271(13) 0.0378(19) -0.0109(12) -0.0082(15) 0.0159(12)
N1 0.0137(15) 0.0184(12) 0.0175(15) 0.0014(11) -0.0021(13) 0.0003(11)
N2 0.0121(15) 0.0172(13) 0.0167(15) -0.0028(11) -0.0026(12) -0.0013(10)
N3 0.0143(16) 0.0169(13) 0.0147(15) 0.0010(10) -0.0004(12) -0.0015(10)
N4 0.0133(15) 0.0181(12) 0.0167(15) 0.0028(11) -0.0030(12) 0.0020(11)
C1 0.019(2) 0.0175(15) 0.0190(19) 0.0001(13) -0.0038(16) 0.0070(13)
C2 0.0182(19) 0.0180(15) 0.0116(17) -0.0006(12) -0.0052(15) 0.0015(13)
C3 0.025(2) 0.0187(16) 0.023(2) 0.0027(14) -0.0057(17) 0.0037(15)
C4 0.037(2) 0.0198(17) 0.024(2) 0.0076(15) -0.0050(18) -0.0031(15)
C5 0.022(2) 0.0285(18) 0.025(2) 0.0070(16) 0.0012(17) -0.0060(15)
C6 0.019(2) 0.0225(16) 0.0119(18) 0.0015(13) -0.0031(15) -0.0027(14)
C7 0.0192(19) 0.0260(17) 0.0145(18) 0.0002(14) -0.0010(15) -0.0016(14)
C11 0.013(2) 0.0310(18) 0.029(2) 0.0079(17) -0.0037(18) 0.0012(15)
C12 0.0117(18) 0.0194(16) 0.0172(18) -0.0047(12) -0.0018(13) -0.0001(12)
C13 0.0106(19) 0.0284(17) 0.025(2) -0.0019(15) 0.0016(17) -0.0002(16)
C14 0.0134(19) 0.0247(16) 0.030(2) 0.0004(15) 0.0028(17) -0.0059(14)
C15 0.0123(18) 0.0205(16) 0.024(2) -0.0005(14) -0.0009(15) -0.0038(13)
C16 0.0140(18) 0.0157(14) 0.0160(18) -0.0038(12) 0.0021(14) -0.0022(12)
C17 0.0137(18) 0.0165(14) 0.0136(17) -0.0006(12) 0.0006(14) -0.0015(13)
C21 0.018(2) 0.0218(17) 0.0168(18) -0.0007(14) -0.0093(16) 0.0012(14)
C22 0.0144(19) 0.0214(17) 0.0144(17) 0.0018(12) -0.0001(14) -0.0056(13)
C23 0.020(2) 0.0300(17) 0.0169(19) 0.0016(14) -0.0027(16) -0.0045(15)
C24 0.027(2) 0.0308(18) 0.0152(19) -0.0059(15) 0.0010(17) -0.0091(16)
C25 0.018(2) 0.0241(17) 0.021(2) -0.0045(15) 0.0057(16) -0.0042(14)
C26 0.0137(19) 0.0178(15) 0.0207(19) -0.0011(13) 0.0045(14) -0.0034(12)
C27 0.018(2) 0.0186(15) 0.0203(19) -0.0003(14) 0.0045(16) -0.0007(14)
O6 0.0227(15) 0.0239(13) 0.0300(16) 0.0026(12) 0.0013(12) 0.0067(11)
O7 0.040(2) 0.0377(16) 0.0380(19) 0.0131(14) -0.0035(16) 0.0065(16)
O5 0.0272(19) 0.0282(15) 0.060(2) -0.0151(14) -0.0016(16) -0.0033(13)
O4 0.035(3) 0.030(2) 0.044(3) 0.000 0.005(2) 0.000

loop_
_atom_type_symbol
_atom_type_description
_atom_type_scat_dispersion_real
_atom_type_scat_dispersion_imag
_atom_type_scat_source
C C 0.0033 0.0016 'International Tables Vol C Tables 4.2.6.8 and 6.1.1.4'
H H 0.0000 0.0000 'International Tables Vol C Tables 4.2.6.8 and 6.1.1.4'
N N 0.0061 0.0033 'International Tables Vol C Tables 4.2.6.8 and 6.1.1.4'
O O 0.0106 0.0060 'International Tables Vol C Tables 4.2.6.8 and 6.1.1.4'
Ho Ho -0.2175 4.6783 'International Tables Vol C Tables 4.2.6.8 and 6.1.1.4'

loop_
_geom_angle_atom_site_label_1
_geom_angle_atom_site_label_2
_geom_angle_atom_site_label_3
_geom_angle
_geom_angle_site_symmetry_1
_geom_angle_site_symmetry_3
O21 Ho O3 144.08(8) . .
O21 Ho O11 85.74(8) . 5_655
O3 Ho O11 73.49(9) . 5_655
O21 Ho O1 74.35(7) . .
O3 Ho O1 123.82(8) . .
O11 Ho O1 72.31(8) 5_655 .
O21 Ho O11 67.26(8) . .
O3 Ho O11 77.24(8) . .
O11 Ho O11 63.69(9) 5_655 .
O1 Ho O11 122.32(7) . .
O21 Ho N3 66.22(8) . .
O3 Ho N3 140.82(9) . .
O11 Ho N3 145.50(8) 5_655 .
O1 Ho N3 80.70(9) . .
O11 Ho N3 117.74(8) . .
O21 Ho N1 133.75(9) . .
O3 Ho N1 79.59(9) . .
O11 Ho N1 99.86(8) 5_655 .
O1 Ho N1 64.25(8) . .
O11 Ho N1 154.65(8) . .
N3 Ho N1 86.92(8) . .
O21 Ho N2 88.24(8) . .
O3 Ho N2 80.41(9) . .
O11 Ho N2 124.61(8) 5_655 .
O1 Ho N2 155.31(8) . .
O11 Ho N2 63.32(8) . .
N3 Ho N2 76.24(9) . .
N1 Ho N2 122.44(8) . .
O21 Ho N4 126.64(8) . .
O3 Ho N4 77.59(9) . .
O11 Ho N4 147.59(7) 5_655 .
O1 Ho N4 113.94(8) . .
O11 Ho N4 123.33(8) . .
N3 Ho N4 63.86(8) . .
N1 Ho N4 60.24(8) . .
N2 Ho N4 62.93(8) . .
C7 O1 Ho 124.3(2) . .
C17 O11 Ho 123.7(2) . 5_655
C17 O11 Ho 117.9(2) . .
Ho O11 Ho 116.31(9) 5_655 .
C27 O21 Ho 125.6(2) . .
C6 N1 C2 119.2(3) . .
C6 N1 Ho 117.6(2) . .
C2 N1 Ho 121.7(2) . .
C12 N2 C16 117.8(3) . .
C12 N2 Ho 126.3(2) . .
C16 N2 Ho 115.8(2) . .
C22 N3 C26 118.5(3) . .
C22 N3 Ho 124.5(2) . .
C26 N3 Ho 117.0(2) . .
C11 N4 C1 109.0(3) . .
C11 N4 C21 110.7(3) . .
C1 N4 C21 108.6(2) . .
C11 N4 Ho 115.3(2) . .
C1 N4 Ho 105.50(19) . .
C21 N4 Ho 107.41(19) . .
N4 C1 C2 109.8(3) . .
N1 C2 C3 121.0(3) . .
N1 C2 C1 116.0(3) . .
C3 C2 C1 122.9(3) . .
C4 C3 C2 120.0(3) . .
C3 C4 C5 118.5(3) . .
C4 C5 C6 119.0(4) . .
N1 C6 C5 122.1(3) . .
N1 C6 C7 115.0(3) . .
C5 C6 C7 122.9(3) . .
O2 C7 O1 126.8(3) . .
O2 C7 C6 117.9(3) . .
O1 C7 C6 115.3(3) . .
N4 C11 C12 115.0(3) . .
N2 C12 C13 122.0(3) . .
N2 C12 C11 117.9(3) . .
C13 C12 C11 119.9(3) . .
C14 C13 C12 119.6(4) . .
C13 C14 C15 118.7(3) . .
C14 C15 C16 118.8(3) . .
N2 C16 C15 123.0(3) . .
N2 C16 C17 115.6(3) . .
C15 C16 C17 121.3(3) . .
O12 C17 O11 124.7(3) . .
O12 C17 C16 121.0(3) . .
O11 C17 C16 114.3(3) . .
N4 C21 C22 113.4(3) . .
N3 C22 C23 122.0(3) . .
N3 C22 C21 117.0(3) . .
C23 C22 C21 120.8(3) . .
C24 C23 C22 119.0(3) . .
C25 C24 C23 119.0(3) . .
C24 C25 C26 119.6(3) . .
N3 C26 C25 121.8(3) . .
N3 C26 C27 115.5(3) . .
C25 C26 C27 122.7(3) . .
O22 C27 O21 125.4(3) . .
O22 C27 C26 119.4(3) . .
O21 C27 C26 115.2(3) . .

loop_
_geom_bond_atom_site_label_1
_geom_bond_atom_site_label_2
_geom_bond_distance
_geom_bond_site_symmetry_2
Ho O21 2.341(2) .
Ho O3 2.347(2) .
Ho O11 2.360(2) 5_655
Ho O1 2.413(2) .
Ho O11 2.464(2) .
Ho N3 2.496(3) .
Ho N1 2.519(3) .
Ho N2 2.561(3) .
Ho N4 2.766(3) .
O1 C7 1.281(4) .
O2 C7 1.235(4) .
O11 C17 1.293(3) .
O11 Ho 2.360(2) 5_655
O12 C17 1.232(3) .
O21 C27 1.287(4) .
O22 C27 1.220(4) .
N1 C6 1.343(4) .
N1 C2 1.347(4) .
N2 C12 1.343(4) .
N2 C16 1.351(4) .
N3 C22 1.345(4) .
N3 C26 1.359(4) .
N4 C11 1.479(5) .
N4 C1 1.491(4) .
N4 C21 1.493(4) .
C1 C2 1.500(5) .
C2 C3 1.389(4) .
C3 C4 1.383(5) .
C4 C5 1.386(5) .
C5 C6 1.389(4) .
C6 C7 1.507(5) .
C11 C12 1.499(5) .
C12 C13 1.396(5) .
C13 C14 1.381(5) .
C14 C15 1.381(5) .
C15 C16 1.388(4) .
C16 C17 1.497(4) .
C21 C22 1.503(4) .
C22 C23 1.394(5) .
C23 C24 1.387(5) .
C24 C25 1.375(5) .
C25 C26 1.383(5) .
C26 C27 1.512(5) .

loop_
_geom_hbond_atom_site_label_D
_geom_hbond_atom_site_label_H
_geom_hbond_atom_site_label_A
_geom_hbond_distance_DH
_geom_hbond_distance_HA
_geom_hbond_distance_DA
_geom_hbond_angle_DHA
_geom_hbond_site_symmetry_A
O3 H3O1 O21 0.82(5) 2.02(5) 2.811(4) 162(4) 5_655
O3 H3O2 O6 0.90(4) 1.77(4) 2.669(4) 175(4) .
O4 H4O O5 0.78(4) 2.04(4) 2.808(4) 166(5) .
O6 H6O1 O12 0.78(4) 2.01(4) 2.757(3) 159(5) 8_755
O6 H6O2 O7 0.97(5) 1.75(5) 2.686(4) 162(4) .
O7 H7O1 O1 0.94(5) 2.00(5) 2.935(4) 169(5) 5_655
O7 H7O2 O5 0.84(5) 2.10(5) 2.932(5) 171(5) .
O5 H5O1 O2 0.84(5) 1.87(5) 2.701(4) 168(4) 5_655
O5 H5O2 O22 0.79(5) 1.99(5) 2.763(4) 166(5) 4
C4 H4 O4 0.99(3) 2.48(3) 3.447(5) 166(3) 2_645
